data_7250057
loop_
_publ_author_name
'Singh, Abhay Pratap'
'Baruah, Jubaraj B.'

_publ_section_title
;
 Facts and reality of multi-component organic ionic-cocrystals of di-topic
 acid--base conjugates
;
_journal_issue 12
_journal_name_full CrystEngComm
_journal_page_first 1701
_journal_page_last 1706
_journal_paper_doi 10.1039/D4CE01200C
_journal_volume 27
_journal_year 2025
_chemical_formula_sum 'C35 H38 Cl N5 O12'
_chemical_formula_weight 756.15
_space_group_crystal_system monoclinic
_space_group_IT_number 14
_space_group_name_Hall '-P 2ybc'
_space_group_name_H-M_alt 'P 1 21/c 1'
_atom_sites_solution_hydrogens mixed
_audit_creation_method SHELXL-2019/1
_audit_update_record
;
2024-11-02 deposited with the CCDC.	2025-02-26 downloaded from the CCDC.
;
_cell_angle_alpha 90
_cell_angle_beta 117.679(5)
_cell_angle_gamma 90
_cell_formula_units_Z 4
_cell_length_a 11.0457(16)
_cell_length_b 31.235(4)
_cell_length_c 11.3942(17)
_cell_measurement_reflns_used 9854
_cell_measurement_temperature 297(2)
_cell_measurement_theta_max 26.39
_cell_measurement_theta_min 2.40
_cell_volume 3481.3(9)
_computing_cell_refinement 'Bruker SAINT'
_computing_data_collection 'Bruker APEX2'
_computing_data_reduction 'Bruker SAINT'
_computing_molecular_graphics 'Bruker SHELXTL'
_computing_publication_material 'Bruker SHELXTL'
_computing_structure_refinement 'SHELXL-2014 (Sheldrick 2014)'
_computing_structure_solution 'SHELXS-97 (Sheldrick 2008)'
_diffrn_ambient_temperature 297(2)
_diffrn_measured_fraction_theta_full 0.999
_diffrn_measured_fraction_theta_max 0.999
_diffrn_measurement_device_type 'Bruker APEX-II CCD'
_diffrn_measurement_method '\f and \w scans'
_diffrn_radiation_type MoK\a
_diffrn_radiation_wavelength 0.71073
_diffrn_reflns_av_R_equivalents 0.0503
_diffrn_reflns_av_unetI/netI 0.0232
_diffrn_reflns_Laue_measured_fraction_full 0.999
_diffrn_reflns_Laue_measured_fraction_max 0.999
_diffrn_reflns_limit_h_max 13
_diffrn_reflns_limit_h_min -13
_diffrn_reflns_limit_k_max 37
_diffrn_reflns_limit_k_min -37
_diffrn_reflns_limit_l_max 13
_diffrn_reflns_limit_l_min -13
_diffrn_reflns_number 80041
_diffrn_reflns_point_group_measured_fraction_full 0.999
_diffrn_reflns_point_group_measured_fraction_max 0.999
_diffrn_reflns_theta_full 24.999
_diffrn_reflns_theta_max 24.999
_diffrn_reflns_theta_min 2.082
_exptl_absorpt_coefficient_mu 0.183
_exptl_absorpt_correction_T_max 0.7454
_exptl_absorpt_correction_T_min 0.6635
_exptl_absorpt_correction_type multi-scan
_exptl_absorpt_process_details
;
 SADABS-2016/2 - Bruker AXS area detector scaling and absorption correction 
 --------------------------------------------------------------------------

 Reference: Krause, L., Herbst-Irmer, R., Sheldrick G.M. & Stalke D.,
 J. Appl. Cryst. 48 (2015) 3-10.
;
_exptl_crystal_colour Yellow
_exptl_crystal_density_diffrn 1.443
_exptl_crystal_description Block
_exptl_crystal_F_000 1584
_exptl_crystal_size_max 0.28
_exptl_crystal_size_mid 0.24
_exptl_crystal_size_min 0.20
_refine_diff_density_max 1.385
_refine_diff_density_min -0.608
_refine_diff_density_rms 0.087
_refine_ls_extinction_method none
_refine_ls_goodness_of_fit_ref 1.098
_refine_ls_hydrogen_treatment mixed
_refine_ls_matrix_type full
_refine_ls_number_parameters 494
_refine_ls_number_reflns 6122
_refine_ls_number_restraints 0
_refine_ls_restrained_S_all 1.098
_refine_ls_R_factor_all 0.0957
_refine_ls_R_factor_gt 0.0832
_refine_ls_shift/su_max 0.000
_refine_ls_shift/su_mean 0.000
_refine_ls_structure_factor_coef Fsqd
_refine_ls_weighting_details 'w=1/[\s^2^(Fo^2^)+(0.0768P)^2^+7.2369P] where P=(Fo^2^+2Fc^2^)/3'
_refine_ls_weighting_scheme calc
_refine_ls_wR_factor_gt 0.2077
_refine_ls_wR_factor_ref 0.2147
_reflns_Friedel_coverage 0.000
_reflns_number_gt 4999
_reflns_number_total 6122
_reflns_threshold_expression 'I > 2\s(I)'
_cod_data_source_file d4ce01200c2.cif
_cod_data_source_block Cl_Hanthraimmida_35pdc
_cod_depositor_comments 'Adding full bibliography for 7250057--7250059.cif.'
_cod_original_sg_symbol_H-M 'P 21/c'
_cod_database_code 7250057
_shelx_shelxl_version_number 2019/1
_shelx_space_group_comment
;
The symmetry employed for this shelxl refinement is uniquely defined
by the following loop, which should always be used as a source of
symmetry information in preference to the above space-group names.
They are only intended as comments.
;

loop_
_space_group_symop_operation_xyz
'x, y, z'
'-x, y+1/2, -z+1/2'
'-x, -y, -z'
'x, -y-1/2, z-1/2'

loop_
_atom_site_label
_atom_site_type_symbol
_atom_site_fract_x
_atom_site_fract_y
_atom_site_fract_z
_atom_site_U_iso_or_equiv
_atom_site_adp_type
_atom_site_occupancy
_atom_site_site_symmetry_order
_atom_site_calc_flag
_atom_site_refinement_flags_posn
_atom_site_refinement_flags_adp
_atom_site_refinement_flags_occupancy
_atom_site_disorder_assembly
_atom_site_disorder_group
Cl1 Cl 0.89927(14) 0.26180(3) 0.83478(17) 0.0802(5) Uani 1 1 d . . . . .
O6 O 0.7641(3) 0.76000(8) 0.6675(3) 0.0462(7) Uani 1 1 d . . . . .
O2 O 0.6884(3) 0.43245(9) 0.3488(3) 0.0554(8) Uani 1 1 d . . . . .
O5 O 0.7847(3) 0.70062(9) 0.5693(3) 0.0529(7) Uani 1 1 d . . . . .
O1 O 0.6497(3) 0.43384(9) 0.5239(3) 0.0562(8) Uani 1 1 d . . . . .
N5 N 0.7669(3) 0.69615(9) 0.9773(3) 0.0355(7) Uani 1 1 d . . . . .
N3 N 0.7623(3) 0.47200(9) 0.7642(3) 0.0391(7) Uani 1 1 d . . . . .
H3A H 0.765473 0.500479 0.766426 0.047 Uiso 1 1 calc R U . . .
H3B H 0.743442 0.463872 0.682596 0.047 Uiso 1 1 calc R U . . .
O7 O 0.7852(4) 0.55985(9) 0.8087(4) 0.0744(10) Uani 1 1 d . . . . .
N4 N 0.5711(3) 0.30439(10) 0.4937(3) 0.0430(8) Uani 1 1 d . . . . .
H4 H 0.560052 0.291150 0.554220 0.052 Uiso 1 1 calc R U . . .
N2 N 0.3934(3) 0.41246(11) 0.7304(4) 0.0534(9) Uani 1 1 d . . . . .
O4 O 0.5425(4) 0.23571(11) 0.1785(3) 0.0683(9) Uani 1 1 d . . . . .
O8 O 0.7252(4) 0.56648(10) 0.9677(4) 0.0809(11) Uani 1 1 d . . . . .
O3 O 0.5551(4) 0.29452(12) 0.0737(3) 0.0720(10) Uani 1 1 d . . . . .
C35 C 0.7735(4) 0.71632(10) 0.8777(3) 0.0330(7) Uani 1 1 d . . . . .
H35 H 0.777233 0.746074 0.879040 0.040 Uiso 1 1 calc R U . . .
C23 C 0.6157(3) 0.36891(11) 0.4083(3) 0.0328(7) Uani 1 1 d . . . . .
O11 O 0.9097(4) 0.48108(13) 0.3824(4) 0.0761(10) Uani 1 1 d G . . . .
H11A H 0.881407 0.486457 0.300700 0.114 Uiso 1 1 d G U . . .
H11B H 0.843141 0.468272 0.385265 0.114 Uiso 1 1 d G U . . .
C30 C 0.7750(3) 0.69498(10) 0.7724(3) 0.0311(7) Uani 1 1 d . . . . .
C31 C 0.7724(3) 0.65054(10) 0.7739(3) 0.0338(8) Uani 1 1 d . . . . .
H31 H 0.776246 0.635095 0.705976 0.041 Uiso 1 1 calc R U . . .
C24 C 0.6023(4) 0.34672(11) 0.2982(3) 0.0337(7) Uani 1 1 d . . . . .
H24 H 0.612353 0.361068 0.231716 0.040 Uiso 1 1 calc R U . . .
C25 C 0.5742(4) 0.30352(11) 0.2859(3) 0.0339(8) Uani 1 1 d . . . . .
C21 C 0.8867(4) 0.38260(12) 0.9511(4) 0.0407(9) Uani 1 1 d . . . . .
C29 C 0.7760(4) 0.71934(11) 0.6597(3) 0.0355(8) Uani 1 1 d . . . . .
O9 O 0.5565(4) 0.44959(15) 0.0841(4) 0.0885(12) Uani 1 1 d G . . . .
H9A H 0.598436 0.441593 0.164503 0.133 Uiso 1 1 d G U . . .
H9B H 0.472392 0.448358 0.064579 0.133 Uiso 1 1 d G U . . .
C8 C 0.9078(4) 0.40676(11) 0.8578(4) 0.0379(8) Uani 1 1 d . . . . .
C22 C 0.6539(4) 0.41597(12) 0.4280(4) 0.0407(9) Uani 1 1 d . . . . .
C32 C 0.7640(4) 0.62920(10) 0.8760(4) 0.0358(8) Uani 1 1 d . . . . .
C34 C 0.7606(4) 0.65342(11) 0.9755(4) 0.0381(8) Uani 1 1 d . . . . .
H34 H 0.753594 0.639458 1.044240 0.046 Uiso 1 1 calc R U . . .
C28 C 0.5980(4) 0.34653(11) 0.5038(3) 0.0364(8) Uani 1 1 d . . . . .
H28 H 0.604926 0.361188 0.577694 0.044 Uiso 1 1 calc R U . . .
C6 C 0.6501(4) 0.45777(12) 0.7913(4) 0.0413(9) Uani 1 1 d . . . . .
H6A H 0.668287 0.467596 0.878704 0.050 Uiso 1 1 calc R U . . .
H6B H 0.648035 0.426726 0.791696 0.050 Uiso 1 1 calc R U . . .
C27 C 0.5619(4) 0.28343(12) 0.3873(4) 0.0434(9) Uani 1 1 d . . . . .
H27 H 0.546494 0.254057 0.381759 0.052 Uiso 1 1 calc R U . . .
O10 O 0.7995(5) 0.49774(12) 0.1200(4) 0.0944(14) Uani 1 1 d G . . . .
H10A H 0.774745 0.521316 0.078166 0.142 Uiso 1 1 d G U . . .
H10B H 0.725614 0.483784 0.095465 0.142 Uiso 1 1 d G U . . .
C14 C 0.9317(4) 0.34038(12) 0.7536(4) 0.0467(10) Uani 1 1 d . . . . .
C9 C 0.9345(4) 0.38604(12) 0.7620(4) 0.0419(9) Uani 1 1 d . . . . .
C15 C 0.9023(4) 0.31750(12) 0.8438(5) 0.0499(11) Uani 1 1 d . . . . .
C33 C 0.7583(4) 0.58092(12) 0.8846(4) 0.0473(10) Uani 1 1 d . . . . .
C16 C 0.8822(4) 0.33662(12) 0.9427(4) 0.0474(10) Uani 1 1 d . . . . .
C7 C 0.9011(4) 0.45494(11) 0.8597(4) 0.0436(9) Uani 1 1 d . . . . .
H7A H 0.923482 0.464350 0.948593 0.052 Uiso 1 1 calc R U . . .
H7B H 0.969019 0.466759 0.837329 0.052 Uiso 1 1 calc R U . . .
C5 C 0.5127(4) 0.47410(13) 0.6913(5) 0.0539(11) Uani 1 1 d . . . . .
H5A H 0.492711 0.463653 0.604039 0.065 Uiso 1 1 calc R U . . .
H5B H 0.514617 0.505128 0.689339 0.065 Uiso 1 1 calc R U . . .
C10 C 0.9665(4) 0.40892(15) 0.6716(5) 0.0557(11) Uani 1 1 d . . . . .
H10 H 0.967548 0.438686 0.673623 0.067 Uiso 1 1 calc R U . . .
C20 C 0.8726(4) 0.40118(14) 1.0582(4) 0.0526(10) Uani 1 1 d . . . . .
H20 H 0.876377 0.430819 1.066884 0.063 Uiso 1 1 calc R U . . .
C26 C 0.5554(4) 0.27817(13) 0.1687(4) 0.0497(10) Uani 1 1 d . . . . .
C4 C 0.4011(5) 0.45975(14) 0.7243(5) 0.0579(12) Uani 1 1 d . . . . .
H4A H 0.418141 0.471790 0.809040 0.069 Uiso 1 1 calc R U . . .
H4B H 0.313910 0.470637 0.657564 0.069 Uiso 1 1 calc R U . . .
C17 C 0.8588(5) 0.31312(15) 1.0380(6) 0.0646(13) Uani 1 1 d . . . . .
H17 H 0.852290 0.283438 1.031828 0.078 Uiso 1 1 calc R U . . .
C13 C 0.9600(5) 0.32024(16) 0.6565(5) 0.0641(13) Uani 1 1 d . . . . .
H13 H 0.956993 0.290547 0.649656 0.077 Uiso 1 1 calc R U . . .
C11 C 0.9952(5) 0.38848(19) 0.5833(5) 0.0716(14) Uani 1 1 d . . . . .
H11 H 1.017995 0.404169 0.527008 0.086 Uiso 1 1 calc R U . . .
C12 C 0.9907(5) 0.3433(2) 0.5758(6) 0.0782(16) Uani 1 1 d . . . . .
H12 H 1.009373 0.329548 0.513698 0.094 Uiso 1 1 calc R U . . .
C3 C 0.4498(6) 0.38811(17) 0.8410(6) 0.0732(14) Uani 1 1 d . . . . .
H3 H 0.495995 0.398019 0.927734 0.088 Uiso 1 1 calc R U . . .
C19 C 0.8539(5) 0.37758(18) 1.1477(5) 0.0689(13) Uani 1 1 d . . . . .
H19 H 0.846326 0.390922 1.216976 0.083 Uiso 1 1 calc R U . . .
O12 O 0.8495(6) 0.5549(3) 0.6071(5) 0.133(2) Uani 1 1 d G . . . .
H12A H 0.850424 0.558318 0.681575 0.199 Uiso 1 1 d G U . . .
H12B H 0.912762 0.536960 0.622316 0.199 Uiso 1 1 d G U . . .
N1 N 0.3543(7) 0.3484(2) 0.6650(10) 0.129(3) Uani 1 1 d . . . . .
H1 H 0.326059 0.326221 0.614798 0.154 Uiso 1 1 calc R U . . .
C18 C 0.8461(5) 0.33291(18) 1.1359(6) 0.0749(16) Uani 1 1 d . . . . .
H18 H 0.831856 0.316762 1.196927 0.090 Uiso 1 1 calc R U . . .
C1 C 0.3364(5) 0.3869(2) 0.6254(6) 0.0843(19) Uani 1 1 d . . . . .
H1A H 0.290929 0.395783 0.537508 0.101 Uiso 1 1 calc R U . . .
C2 C 0.4273(8) 0.34785(18) 0.8035(11) 0.106(3) Uani 1 1 d . . . . .
H2 H 0.454391 0.323833 0.858011 0.128 Uiso 1 1 calc R U . . .
H6 H 0.764(6) 0.773(2) 0.599(6) 0.10(2) Uiso 1 1 d . . . . .

loop_
_atom_site_aniso_label
_atom_site_aniso_U_11
_atom_site_aniso_U_22
_atom_site_aniso_U_33
_atom_site_aniso_U_23
_atom_site_aniso_U_13
_atom_site_aniso_U_12
Cl1 0.0701(8) 0.0260(5) 0.1264(12) -0.0083(6) 0.0304(8) -0.0031(5)
O6 0.078(2) 0.0284(13) 0.0412(15) 0.0031(11) 0.0353(15) -0.0013(12)
O2 0.078(2) 0.0384(15) 0.0498(17) -0.0008(13) 0.0300(16) -0.0161(14)
O5 0.084(2) 0.0426(15) 0.0427(15) -0.0093(12) 0.0379(15) -0.0094(14)
O1 0.075(2) 0.0411(15) 0.0508(17) -0.0180(13) 0.0273(15) 0.0000(14)
N5 0.0429(17) 0.0335(15) 0.0313(15) 0.0017(12) 0.0181(13) 0.0014(13)
N3 0.0558(19) 0.0184(13) 0.0435(17) -0.0030(12) 0.0234(15) -0.0014(13)
O7 0.104(3) 0.0289(15) 0.119(3) -0.0134(17) 0.075(3) -0.0096(16)
N4 0.0533(19) 0.0424(18) 0.0363(17) 0.0053(14) 0.0232(15) -0.0015(15)
N2 0.0444(19) 0.048(2) 0.068(2) -0.0275(18) 0.0267(18) -0.0056(16)
O4 0.087(2) 0.068(2) 0.063(2) -0.0066(16) 0.0459(19) -0.0128(18)
O8 0.121(3) 0.0481(19) 0.087(3) 0.0161(18) 0.059(2) -0.0118(19)
O3 0.095(3) 0.085(2) 0.0478(18) 0.0006(17) 0.0436(18) -0.016(2)
C35 0.0422(19) 0.0229(16) 0.0316(17) -0.0002(13) 0.0153(15) 0.0016(14)
C23 0.0331(17) 0.0306(17) 0.0335(18) -0.0008(14) 0.0143(15) 0.0027(14)
O11 0.070(2) 0.081(3) 0.066(2) 0.0099(19) 0.0218(18) -0.0134(19)
C30 0.0319(17) 0.0271(16) 0.0313(17) -0.0010(13) 0.0120(14) -0.0015(13)
C31 0.0363(18) 0.0254(16) 0.0377(18) -0.0075(14) 0.0154(15) -0.0020(14)
C24 0.0398(19) 0.0323(17) 0.0321(18) -0.0002(14) 0.0192(15) -0.0018(15)
C25 0.0358(18) 0.0332(18) 0.0323(18) -0.0033(14) 0.0154(15) 0.0029(14)
C21 0.0318(18) 0.0344(19) 0.046(2) 0.0040(16) 0.0100(16) 0.0009(15)
C29 0.044(2) 0.0331(18) 0.0302(18) -0.0054(14) 0.0177(16) -0.0059(15)
O9 0.090(3) 0.100(3) 0.062(2) -0.013(2) 0.024(2) -0.005(3)
C8 0.0345(18) 0.0294(17) 0.042(2) -0.0001(15) 0.0112(16) -0.0005(14)
C22 0.042(2) 0.0334(19) 0.038(2) -0.0028(16) 0.0114(17) 0.0017(15)
C32 0.0344(18) 0.0255(17) 0.044(2) 0.0025(15) 0.0147(16) 0.0002(14)
C34 0.0392(19) 0.0374(19) 0.0350(19) 0.0063(15) 0.0149(16) 0.0012(15)
C28 0.043(2) 0.0364(19) 0.0301(18) -0.0030(15) 0.0175(16) 0.0032(15)
C6 0.049(2) 0.0344(19) 0.040(2) -0.0008(16) 0.0201(18) -0.0001(16)
C27 0.047(2) 0.0331(19) 0.044(2) -0.0023(16) 0.0157(18) -0.0040(16)
O10 0.150(4) 0.055(2) 0.076(3) 0.0086(19) 0.051(3) -0.006(2)
C14 0.0321(19) 0.039(2) 0.052(2) -0.0047(18) 0.0055(17) 0.0072(16)
C9 0.0336(19) 0.038(2) 0.045(2) 0.0021(16) 0.0109(17) 0.0056(15)
C15 0.034(2) 0.0253(18) 0.071(3) -0.0010(18) 0.0079(19) 0.0005(15)
C33 0.048(2) 0.0296(19) 0.062(3) -0.0001(18) 0.024(2) -0.0043(17)
C16 0.0311(19) 0.034(2) 0.067(3) 0.0098(19) 0.0148(19) 0.0020(15)
C7 0.046(2) 0.0304(18) 0.051(2) -0.0024(16) 0.0207(19) -0.0050(16)
C5 0.060(3) 0.039(2) 0.062(3) 0.0062(19) 0.028(2) 0.0164(19)
C10 0.053(3) 0.054(3) 0.062(3) 0.012(2) 0.028(2) 0.010(2)
C20 0.055(3) 0.046(2) 0.055(3) 0.0059(19) 0.025(2) 0.0044(19)
C26 0.054(2) 0.043(2) 0.055(3) -0.0028(19) 0.029(2) -0.0066(19)
C4 0.055(3) 0.045(2) 0.072(3) -0.007(2) 0.029(2) 0.017(2)
C17 0.052(3) 0.043(2) 0.097(4) 0.023(3) 0.033(3) 0.001(2)
C13 0.057(3) 0.057(3) 0.063(3) -0.013(2) 0.015(2) 0.019(2)
C11 0.068(3) 0.091(4) 0.065(3) 0.014(3) 0.039(3) 0.022(3)
C12 0.066(3) 0.099(4) 0.065(3) -0.011(3) 0.026(3) 0.030(3)
C3 0.079(4) 0.064(3) 0.078(4) 0.008(3) 0.039(3) -0.005(3)
C19 0.066(3) 0.082(4) 0.066(3) 0.018(3) 0.036(3) 0.012(3)
O12 0.113(4) 0.204(7) 0.090(3) -0.015(4) 0.054(3) 0.009(4)
N1 0.103(5) 0.085(4) 0.229(9) -0.092(5) 0.104(6) -0.045(4)
C18 0.068(3) 0.075(4) 0.093(4) 0.040(3) 0.047(3) 0.011(3)
C1 0.059(3) 0.105(5) 0.090(4) -0.057(4) 0.035(3) -0.017(3)
C2 0.107(5) 0.039(3) 0.201(9) 0.012(4) 0.095(6) -0.003(3)

loop_
_atom_type_symbol
_atom_type_description
_atom_type_scat_dispersion_real
_atom_type_scat_dispersion_imag
_atom_type_scat_source
C C 0.0033 0.0016 'International Tables Vol C Tables 4.2.6.8 and 6.1.1.4'
H H 0.0000 0.0000 'International Tables Vol C Tables 4.2.6.8 and 6.1.1.4'
Cl Cl 0.1484 0.1585 'International Tables Vol C Tables 4.2.6.8 and 6.1.1.4'
N N 0.0061 0.0033 'International Tables Vol C Tables 4.2.6.8 and 6.1.1.4'
O O 0.0106 0.0060 'International Tables Vol C Tables 4.2.6.8 and 6.1.1.4'

loop_
_geom_angle_atom_site_label_1
_geom_angle_atom_site_label_2
_geom_angle_atom_site_label_3
_geom_angle
_geom_angle_site_symmetry_1
_geom_angle_site_symmetry_3
_geom_angle_publ_flag
C29 O6 H6 110(4) . . ?
C35 N5 C34 118.9(3) . . ?
C6 N3 C7 114.4(3) . . ?
C6 N3 H3A 108.7 . . ?
C7 N3 H3A 108.7 . . ?
C6 N3 H3B 108.7 . . ?
C7 N3 H3B 108.7 . . ?
H3A N3 H3B 107.6 . . ?
C27 N4 C28 118.5(3) . . ?
C27 N4 H4 120.7 . . ?
C28 N4 H4 120.7 . . ?
C1 N2 C3 108.8(5) . . ?
C1 N2 C4 124.7(5) . . ?
C3 N2 C4 126.4(4) . . ?
N5 C35 C30 122.8(3) . . ?
N5 C35 H35 118.6 . . ?
C30 C35 H35 118.6 . . ?
C24 C23 C28 117.9(3) . . ?
C24 C23 C22 121.7(3) . . ?
C28 C23 C22 120.4(3) . . ?
H11A O11 H11B 104.5 . . ?
C35 C30 C31 117.6(3) . . ?
C35 C30 C29 120.5(3) . . ?
C31 C30 C29 121.8(3) . . ?
C32 C31 C30 120.2(3) . . ?
C32 C31 H31 119.9 . . ?
C30 C31 H31 119.9 . . ?
C25 C24 C23 120.6(3) . . ?
C25 C24 H24 119.7 . . ?
C23 C24 H24 119.7 . . ?
C27 C25 C24 117.8(3) . . ?
C27 C25 C26 119.1(3) . . ?
C24 C25 C26 123.1(3) . . ?
C8 C21 C20 123.4(3) . . ?
C8 C21 C16 119.8(4) . . ?
C20 C21 C16 116.7(4) . . ?
O5 C29 O6 125.5(3) . . ?
O5 C29 C30 120.8(3) . . ?
O6 C29 C30 113.6(3) . . ?
H9A O9 H9B 104.5 . . ?
C21 C8 C9 120.3(3) . . ?
C21 C8 C7 119.8(3) . . ?
C9 C8 C7 119.9(3) . . ?
O2 C22 O1 126.9(4) . . ?
O2 C22 C23 116.9(3) . . ?
O1 C22 C23 116.2(3) . . ?
C34 C32 C31 117.8(3) . . ?
C34 C32 C33 118.4(3) . . ?
C31 C32 C33 123.8(3) . . ?
N5 C34 C32 122.7(3) . . ?
N5 C34 H34 118.7 . . ?
C32 C34 H34 118.7 . . ?
N4 C28 C23 122.4(3) . . ?
N4 C28 H28 118.8 . . ?
C23 C28 H28 118.8 . . ?
N3 C6 C5 113.0(3) . . ?
N3 C6 H6A 109.0 . . ?
C5 C6 H6A 109.0 . . ?
N3 C6 H6B 109.0 . . ?
C5 C6 H6B 109.0 . . ?
H6A C6 H6B 107.8 . . ?
N4 C27 C25 122.8(3) . . ?
N4 C27 H27 118.6 . . ?
C25 C27 H27 118.6 . . ?
H10A O10 H10B 104.5 . . ?
C15 C14 C13 123.3(4) . . ?
C15 C14 C9 117.5(4) . . ?
C13 C14 C9 119.1(4) . . ?
C8 C9 C10 122.6(4) . . ?
C8 C9 C14 120.2(4) . . ?
C10 C9 C14 117.1(4) . . ?
C16 C15 C14 123.7(3) . . ?
C16 C15 Cl1 118.3(3) . . ?
C14 C15 Cl1 117.9(3) . . ?
O7 C33 O8 126.4(4) . . ?
O7 C33 C32 117.2(4) . . ?
O8 C33 C32 116.4(4) . . ?
C15 C16 C17 123.5(4) . . ?
C15 C16 C21 118.1(4) . . ?
C17 C16 C21 118.4(4) . . ?
N3 C7 C8 112.5(3) . . ?
N3 C7 H7A 109.1 . . ?
C8 C7 H7A 109.1 . . ?
N3 C7 H7B 109.1 . . ?
C8 C7 H7B 109.1 . . ?
H7A C7 H7B 107.8 . . ?
C6 C5 C4 111.4(4) . . ?
C6 C5 H5A 109.4 . . ?
C4 C5 H5A 109.4 . . ?
C6 C5 H5B 109.4 . . ?
C4 C5 H5B 109.4 . . ?
H5A C5 H5B 108.0 . . ?
C11 C10 C9 121.7(4) . . ?
C11 C10 H10 119.2 . . ?
C9 C10 H10 119.2 . . ?
C19 C20 C21 122.8(4) . . ?
C19 C20 H20 118.6 . . ?
C21 C20 H20 118.6 . . ?
O3 C26 O4 122.8(4) . . ?
O3 C26 C25 121.8(4) . . ?
O4 C26 C25 115.4(4) . . ?
N2 C4 C5 112.2(3) . . ?
N2 C4 H4A 109.2 . . ?
C5 C4 H4A 109.2 . . ?
N2 C4 H4B 109.2 . . ?
C5 C4 H4B 109.2 . . ?
H4A C4 H4B 107.9 . . ?
C18 C17 C16 121.4(4) . . ?
C18 C17 H17 119.3 . . ?
C16 C17 H17 119.3 . . ?
C12 C13 C14 121.0(5) . . ?
C12 C13 H13 119.5 . . ?
C14 C13 H13 119.5 . . ?
C10 C11 C12 120.3(5) . . ?
C10 C11 H11 119.9 . . ?
C12 C11 H11 119.9 . . ?
C13 C12 C11 120.9(5) . . ?
C13 C12 H12 119.6 . . ?
C11 C12 H12 119.6 . . ?
C2 C3 N2 107.5(6) . . ?
C2 C3 H3 126.3 . . ?
N2 C3 H3 126.3 . . ?
C20 C19 C18 119.7(5) . . ?
C20 C19 H19 120.1 . . ?
C18 C19 H19 120.1 . . ?
H12A O12 H12B 104.5 . . ?
C1 N1 C2 109.1(5) . . ?
C1 N1 H1 125.5 . . ?
C2 N1 H1 125.5 . . ?
C17 C18 C19 121.0(5) . . ?
C17 C18 H18 119.5 . . ?
C19 C18 H18 119.5 . . ?
N1 C1 N2 108.6(7) . . ?
N1 C1 H1A 125.7 . . ?
N2 C1 H1A 125.7 . . ?
C3 C2 N1 106.1(6) . . ?
C3 C2 H2 127.0 . . ?
N1 C2 H2 127.0 . . ?

loop_
_geom_bond_atom_site_label_1
_geom_bond_atom_site_label_2
_geom_bond_distance
_geom_bond_site_symmetry_2
_geom_bond_publ_flag
Cl1 C15 1.742(4) . ?
O6 C29 1.284(4) . ?
O6 H6 0.87(6) . ?
O2 C22 1.242(5) . ?
O5 C29 1.227(4) . ?
O1 C22 1.248(5) . ?
N5 C35 1.330(4) . ?
N5 C34 1.336(5) . ?
N3 C6 1.478(5) . ?
N3 C7 1.506(5) . ?
N3 H3A 0.8900 . ?
N3 H3B 0.8900 . ?
O7 C33 1.228(5) . ?
N4 C27 1.339(5) . ?
N4 C28 1.342(5) . ?
N4 H4 0.8600 . ?
N2 C1 1.328(6) . ?
N2 C3 1.351(6) . ?
N2 C4 1.483(6) . ?
O4 C26 1.344(5) . ?
O8 C33 1.247(5) . ?
O3 C26 1.195(5) . ?
C35 C30 1.380(5) . ?
C35 H35 0.9300 . ?
C23 C24 1.380(5) . ?
C23 C28 1.381(5) . ?
C23 C22 1.517(5) . ?
O11 H11A 0.8503 . ?
O11 H11B 0.8504 . ?
C30 C31 1.389(5) . ?
C30 C29 1.497(5) . ?
C31 C32 1.381(5) . ?
C31 H31 0.9300 . ?
C24 C25 1.377(5) . ?
C24 H24 0.9300 . ?
C25 C27 1.377(5) . ?
C25 C26 1.481(5) . ?
C21 C8 1.409(5) . ?
C21 C20 1.424(6) . ?
C21 C16 1.439(5) . ?
O9 H9A 0.8498 . ?
O9 H9B 0.8500 . ?
C8 C9 1.412(5) . ?
C8 C7 1.507(5) . ?
C32 C34 1.378(5) . ?
C32 C33 1.515(5) . ?
C34 H34 0.9300 . ?
C28 H28 0.9300 . ?
C6 C5 1.502(6) . ?
C6 H6A 0.9700 . ?
C6 H6B 0.9700 . ?
C27 H27 0.9300 . ?
O10 H10A 0.8503 . ?
O10 H10B 0.8499 . ?
C14 C15 1.409(6) . ?
C14 C13 1.427(6) . ?
C14 C9 1.429(5) . ?
C9 C10 1.427(6) . ?
C15 C16 1.382(6) . ?
C16 C17 1.430(6) . ?
C7 H7A 0.9700 . ?
C7 H7B 0.9700 . ?
C5 C4 1.513(6) . ?
C5 H5A 0.9700 . ?
C5 H5B 0.9700 . ?
C10 C11 1.348(7) . ?
C10 H10 0.9300 . ?
C20 C19 1.349(6) . ?
C20 H20 0.9300 . ?
C4 H4A 0.9700 . ?
C4 H4B 0.9700 . ?
C17 C18 1.338(8) . ?
C17 H17 0.9300 . ?
C13 C12 1.330(8) . ?
C13 H13 0.9300 . ?
C11 C12 1.413(8) . ?
C11 H11 0.9300 . ?
C12 H12 0.9300 . ?
C3 C2 1.314(8) . ?
C3 H3 0.9300 . ?
C19 C18 1.401(8) . ?
C19 H19 0.9300 . ?
O12 H12A 0.8502 . ?
O12 H12B 0.8494 . ?
N1 C1 1.266(10) . ?
N1 C2 1.400(11) . ?
N1 H1 0.8600 . ?
C18 H18 0.9300 . ?
C1 H1A 0.9300 . ?
C2 H2 0.9300 . ?

loop_
_geom_torsion_atom_site_label_1
_geom_torsion_atom_site_label_2
_geom_torsion_atom_site_label_3
_geom_torsion_atom_site_label_4
_geom_torsion
_geom_torsion_site_symmetry_1
_geom_torsion_site_symmetry_2
_geom_torsion_site_symmetry_3
_geom_torsion_site_symmetry_4
_geom_torsion_publ_flag
C34 N5 C35 C30 -0.4(5) . . . . ?
N5 C35 C30 C31 -1.4(5) . . . . ?
N5 C35 C30 C29 177.2(3) . . . . ?
C35 C30 C31 C32 2.1(5) . . . . ?
C29 C30 C31 C32 -176.5(3) . . . . ?
C28 C23 C24 C25 -0.9(5) . . . . ?
C22 C23 C24 C25 176.7(3) . . . . ?
C23 C24 C25 C27 -0.8(5) . . . . ?
C23 C24 C25 C26 178.5(3) . . . . ?
C35 C30 C29 O5 176.1(3) . . . . ?
C31 C30 C29 O5 -5.4(5) . . . . ?
C35 C30 C29 O6 -5.4(5) . . . . ?
C31 C30 C29 O6 173.1(3) . . . . ?
C20 C21 C8 C9 173.7(4) . . . . ?
C16 C21 C8 C9 -4.7(5) . . . . ?
C20 C21 C8 C7 -6.6(5) . . . . ?
C16 C21 C8 C7 175.0(3) . . . . ?
C24 C23 C22 O2 -8.2(5) . . . . ?
C28 C23 C22 O2 169.4(3) . . . . ?
C24 C23 C22 O1 173.0(3) . . . . ?
C28 C23 C22 O1 -9.4(5) . . . . ?
C30 C31 C32 C34 -1.0(5) . . . . ?
C30 C31 C32 C33 179.0(3) . . . . ?
C35 N5 C34 C32 1.6(5) . . . . ?
C31 C32 C34 N5 -0.9(5) . . . . ?
C33 C32 C34 N5 179.1(3) . . . . ?
C27 N4 C28 C23 0.3(5) . . . . ?
C24 C23 C28 N4 1.2(5) . . . . ?
C22 C23 C28 N4 -176.5(3) . . . . ?
C7 N3 C6 C5 -177.9(3) . . . . ?
C28 N4 C27 C25 -2.2(6) . . . . ?
C24 C25 C27 N4 2.5(6) . . . . ?
C26 C25 C27 N4 -176.8(4) . . . . ?
C21 C8 C9 C10 -175.3(4) . . . . ?
C7 C8 C9 C10 5.0(6) . . . . ?
C21 C8 C9 C14 4.0(5) . . . . ?
C7 C8 C9 C14 -175.7(3) . . . . ?
C15 C14 C9 C8 -0.3(5) . . . . ?
C13 C14 C9 C8 -179.5(4) . . . . ?
C15 C14 C9 C10 179.1(4) . . . . ?
C13 C14 C9 C10 -0.2(5) . . . . ?
C13 C14 C15 C16 176.3(4) . . . . ?
C9 C14 C15 C16 -3.0(6) . . . . ?
C13 C14 C15 Cl1 -0.5(5) . . . . ?
C9 C14 C15 Cl1 -179.7(3) . . . . ?
C34 C32 C33 O7 -167.6(4) . . . . ?
C31 C32 C33 O7 12.4(6) . . . . ?
C34 C32 C33 O8 13.0(6) . . . . ?
C31 C32 C33 O8 -166.9(4) . . . . ?
C14 C15 C16 C17 -176.9(4) . . . . ?
Cl1 C15 C16 C17 -0.1(5) . . . . ?
C14 C15 C16 C21 2.3(6) . . . . ?
Cl1 C15 C16 C21 179.1(3) . . . . ?
C8 C21 C16 C15 1.5(5) . . . . ?
C20 C21 C16 C15 -176.9(3) . . . . ?
C8 C21 C16 C17 -179.2(4) . . . . ?
C20 C21 C16 C17 2.4(5) . . . . ?
C6 N3 C7 C8 61.3(4) . . . . ?
C21 C8 C7 N3 -95.4(4) . . . . ?
C9 C8 C7 N3 84.4(4) . . . . ?
N3 C6 C5 C4 -178.6(3) . . . . ?
C8 C9 C10 C11 178.2(4) . . . . ?
C14 C9 C10 C11 -1.1(6) . . . . ?
C8 C21 C20 C19 -179.3(4) . . . . ?
C16 C21 C20 C19 -0.9(6) . . . . ?
C27 C25 C26 O3 174.5(4) . . . . ?
C24 C25 C26 O3 -4.8(6) . . . . ?
C27 C25 C26 O4 -7.3(5) . . . . ?
C24 C25 C26 O4 173.5(4) . . . . ?
C1 N2 C4 C5 -77.8(5) . . . . ?
C3 N2 C4 C5 97.6(5) . . . . ?
C6 C5 C4 N2 -58.4(5) . . . . ?
C15 C16 C17 C18 176.9(4) . . . . ?
C21 C16 C17 C18 -2.3(7) . . . . ?
C15 C14 C13 C12 -178.3(4) . . . . ?
C9 C14 C13 C12 0.9(6) . . . . ?
C9 C10 C11 C12 1.7(7) . . . . ?
C14 C13 C12 C11 -0.4(8) . . . . ?
C10 C11 C12 C13 -0.9(8) . . . . ?
C1 N2 C3 C2 0.1(6) . . . . ?
C4 N2 C3 C2 -176.0(5) . . . . ?
C21 C20 C19 C18 -0.8(7) . . . . ?
C16 C17 C18 C19 0.6(8) . . . . ?
C20 C19 C18 C17 1.0(8) . . . . ?
C2 N1 C1 N2 -0.2(7) . . . . ?
C3 N2 C1 N1 0.1(6) . . . . ?
C4 N2 C1 N1 176.2(4) . . . . ?
N2 C3 C2 N1 -0.2(7) . . . . ?
C1 N1 C2 C3 0.2(8) . . . . ?
